data_7127966
loop_
_publ_author_name
'Markwell-Heys, Adrian W'
'Schneider, Matthew L.'
'Madridejos, Jenica Marie L.'
'Metha, Gregory F.'
'Bloch, Witold M.'

_publ_section_title
;
 Self-sorting of porous Cu<sub>4</sub>L<sub>2</sub>L'<sub>2</sub>
 metal-organic cages composed of isomerisable ligands.
;
_journal_issue 23
_journal_name_full 'Chemical communications (Cambridge, England)'
_journal_page_first 2915
_journal_page_last 2918
_journal_paper_doi 10.1039/d0cc08076d
_journal_volume 57
_journal_year 2021
_chemical_formula_sum 'C106 H84 Cu4 N12 O18'
_chemical_formula_weight 2068.01
_space_group_crystal_system triclinic
_space_group_IT_number 2
_space_group_name_Hall '-P 1'
_space_group_name_H-M_alt 'P -1'
_atom_sites_solution_hydrogens geom
_audit_creation_method SHELXL-2018/3
_audit_update_record
;
2021-01-21 deposited with the CCDC.	2021-02-16 downloaded from the CCDC.
;
_cell_angle_alpha 70.99(3)
_cell_angle_beta 74.36(3)
_cell_angle_gamma 71.24(3)
_cell_formula_units_Z 1
_cell_length_a 14.682(3)
_cell_length_b 15.055(3)
_cell_length_c 16.110(3)
_cell_measurement_reflns_used 16244
_cell_measurement_temperature 100(2)
_cell_measurement_theta_max 14.97
_cell_measurement_theta_min 0.67
_cell_volume 3133.3(13)
_computing_cell_refinement 'XDS (Kabsch, 1993)'
_computing_data_collection 'BluIce (McPhillips, 2002)'
_computing_data_reduction 'XDS (Kabsch, 1993)'
_computing_molecular_graphics 'shelXle (Huebschle, 2014)'
_computing_publication_material 'CIFTAB (Sheldrick, 1997)'
_computing_structure_refinement 'SHELXL-2018/3 (Sheldrick, 2018)'
_computing_structure_solution 'SHELXT-2018/3 (Sheldrick, 2018)'
_diffrn_ambient_temperature 100(2)
_diffrn_measured_fraction_theta_full 0.929
_diffrn_measured_fraction_theta_max 0.912
_diffrn_measurement_device_type 'ADSC Quantum 315r'
_diffrn_measurement_method 'Phi Scan'
_diffrn_radiation_monochromator 'Silicon Double Crystal'
_diffrn_radiation_type Synchrotron
_diffrn_radiation_wavelength 0.71073
_diffrn_reflns_av_R_equivalents 0.0345
_diffrn_reflns_av_unetI/netI 0.0317
_diffrn_reflns_Laue_measured_fraction_full 0.929
_diffrn_reflns_Laue_measured_fraction_max 0.912
_diffrn_reflns_limit_h_max 19
_diffrn_reflns_limit_h_min -19
_diffrn_reflns_limit_k_max 20
_diffrn_reflns_limit_k_min -20
_diffrn_reflns_limit_l_max 21
_diffrn_reflns_limit_l_min -21
_diffrn_reflns_number 49244
_diffrn_reflns_point_group_measured_fraction_full 0.929
_diffrn_reflns_point_group_measured_fraction_max 0.912
_diffrn_reflns_theta_full 25.242
_diffrn_reflns_theta_max 28.282
_diffrn_reflns_theta_min 1.360
_diffrn_source 'MX2 Beamline Australian Synchrotron'
_exptl_absorpt_coefficient_mu 0.728
_exptl_absorpt_correction_type none
_exptl_crystal_colour green
_exptl_crystal_density_diffrn 1.096
_exptl_crystal_description block
_exptl_crystal_F_000 1064
_exptl_crystal_size_max 0.08
_exptl_crystal_size_mid 0.05
_exptl_crystal_size_min 0.04
_platon_squeeze_details '3.5 DMA molecules and 2 pyridine molecules'
_refine_diff_density_max 0.827
_refine_diff_density_min -1.296
_refine_diff_density_rms 0.073
_refine_ls_extinction_method none
_refine_ls_goodness_of_fit_ref 1.025
_refine_ls_hydrogen_treatment constr
_refine_ls_matrix_type full
_refine_ls_number_parameters 634
_refine_ls_number_reflns 14191
_refine_ls_number_restraints 466
_refine_ls_restrained_S_all 1.009
_refine_ls_R_factor_all 0.0599
_refine_ls_R_factor_gt 0.0518
_refine_ls_shift/su_max 0.001
_refine_ls_shift/su_mean 0.000
_refine_ls_structure_factor_coef Fsqd
_refine_ls_weighting_details 'w=1/[\s^2^(Fo^2^)+(0.0881P)^2^+2.6460P] where P=(Fo^2^+2Fc^2^)/3'
_refine_ls_weighting_scheme calc
_refine_ls_wR_factor_gt 0.1527
_refine_ls_wR_factor_ref 0.1614
_reflns_Friedel_coverage 0.000
_reflns_number_gt 11916
_reflns_number_total 14191
_reflns_threshold_expression 'I > 2\s(I)'
_cod_data_source_file d0cc08076d2.cif
_cod_data_source_block so_a_sq
_cod_depositor_comments 'Adding full bibliography for 7127961--7127966.cif.'
_cod_original_cell_volume 3133.4(14)
_cod_database_code 7127966
_shelx_shelxl_version_number 2018/3
_shelx_space_group_comment
;
The symmetry employed for this shelxl refinement is uniquely defined
by the following loop, which should always be used as a source of
symmetry information in preference to the above space-group names.
They are only intended as comments.
;
_platon_squeeze_void_probe_radius 1.20

loop_
_space_group_symop_operation_xyz
'x, y, z'
'-x, -y, -z'

loop_
_atom_site_label
_atom_site_type_symbol
_atom_site_fract_x
_atom_site_fract_y
_atom_site_fract_z
_atom_site_U_iso_or_equiv
_atom_site_adp_type
_atom_site_occupancy
_atom_site_site_symmetry_order
_atom_site_calc_flag
_atom_site_refinement_flags_posn
_atom_site_refinement_flags_adp
_atom_site_refinement_flags_occupancy
_atom_site_disorder_assembly
_atom_site_disorder_group
Cu01 Cu 0.36769(2) 0.77015(2) 0.34037(2) 0.03113(9) Uani 1 1 d . U . . .
Cu02 Cu 0.28135(2) 0.95704(2) 0.27865(2) 0.03257(9) Uani 1 1 d . U . . .
C1_1 C 0.76440(19) 0.13765(17) 0.53135(17) 0.0344(5) Uani 1 1 d . U . . .
O1_1 O 0.77990(15) 0.06085(13) 0.59431(12) 0.0414(4) Uani 1 1 d . U . . .
C2_1 C 0.82530(18) 0.13301(17) 0.44145(17) 0.0338(5) Uani 1 1 d . U . . .
O2_1 O 0.70438(13) 0.21714(12) 0.53976(11) 0.0350(4) Uani 1 1 d . U . . .
C3_1 C 0.90650(19) 0.05514(18) 0.43476(18) 0.0368(5) Uani 1 1 d . U . . .
H3_1 H 0.919980 0.004818 0.485312 0.044 Uiso 1 1 calc R U . . .
O3_1 O 0.42831(14) 0.78035(13) 0.21502(12) 0.0383(4) Uani 1 1 d . U . . .
C4_1 C 0.9674(2) 0.05207(19) 0.35322(19) 0.0407(6) Uani 1 1 d . U . . .
H4_1 H 1.022890 0.000645 0.349453 0.049 Uiso 1 1 calc R U . . .
O4_1 O 0.35622(15) 0.93813(13) 0.16219(12) 0.0398(4) Uani 1 1 d . U . . .
C5_1 C 0.9464(2) 0.1252(2) 0.27700(19) 0.0428(6) Uani 1 1 d . U . . .
H5_1 H 0.987263 0.122096 0.222199 0.051 Uiso 1 1 calc R U . . .
C6_1 C 0.8642(2) 0.20331(18) 0.28213(18) 0.0382(5) Uani 1 1 d . U . . .
C7_1 C 0.80440(19) 0.20740(18) 0.36469(17) 0.0354(5) Uani 1 1 d . U . . .
H7_1 H 0.750156 0.259915 0.368933 0.043 Uiso 1 1 calc R U . . .
N8_1 N 0.83775(18) 0.28312(17) 0.20839(15) 0.0418(5) Uani 1 1 d . U . . .
C9_1 C 0.8729(2) 0.2748(2) 0.12981(19) 0.0434(6) Uani 1 1 d . U . . .
H9_1 H 0.915149 0.216156 0.121324 0.052 Uiso 1 1 calc R U . . .
C10_1 C 0.8487(2) 0.3557(2) 0.05108(18) 0.0414(6) Uani 1 1 d . U . . .
C11_1 C 0.7842(2) 0.4443(2) 0.06108(17) 0.0402(6) Uani 1 1 d . U . . .
H11_1 H 0.758349 0.453093 0.118106 0.048 Uiso 1 1 calc R U . . .
C12_1 C 0.7579(2) 0.5197(2) -0.01271(17) 0.0401(6) Uani 1 1 d . U . . .
C13_1 C 0.7970(2) 0.5054(2) -0.09831(19) 0.0475(7) Uani 1 1 d . U . . .
H13_1 H 0.779631 0.554866 -0.148252 0.057 Uiso 1 1 calc R U . . .
C14_1 C 0.8609(3) 0.4184(2) -0.1086(2) 0.0560(8) Uani 1 1 d . U . . .
H14_1 H 0.886236 0.409288 -0.165567 0.067 Uiso 1 1 calc R U . . .
C15_1 C 0.8883(3) 0.3435(2) -0.0342(2) 0.0520(7) Uani 1 1 d . U . . .
H15_1 H 0.932931 0.285623 -0.041958 0.062 Uiso 1 1 calc R U . . .
C16_1 C 0.6911(2) 0.6105(2) 0.00134(18) 0.0427(6) Uani 1 1 d . U . . .
H16_1 H 0.678156 0.621061 0.057632 0.051 Uiso 1 1 calc R U . . .
N17_1 N 0.64932(18) 0.67648(17) -0.05921(15) 0.0423(5) Uani 1 1 d . U . . .
C18_1 C 0.5814(2) 0.76107(19) -0.03953(17) 0.0378(5) Uani 1 1 d . U . . .
C19_1 C 0.5608(2) 0.8423(2) -0.11161(18) 0.0408(6) Uani 1 1 d . U . . .
H19_1 H 0.593829 0.839669 -0.169133 0.049 Uiso 1 1 calc R U . . .
C20_1 C 0.4921(2) 0.9264(2) -0.09809(18) 0.0438(6) Uani 1 1 d . U . . .
H20_1 H 0.479044 0.979716 -0.146613 0.053 Uiso 1 1 calc R U . . .
C21_1 C 0.4427(2) 0.93206(19) -0.01310(19) 0.0421(6) Uani 1 1 d . U . . .
H21_1 H 0.396259 0.988751 -0.004390 0.050 Uiso 1 1 calc R U . . .
C22_1 C 0.4630(2) 0.85175(18) 0.05988(17) 0.0361(5) Uani 1 1 d . U . . .
C23_1 C 0.5307(2) 0.76691(19) 0.04636(17) 0.0379(5) Uani 1 1 d . U . . .
H23_1 H 0.542640 0.713251 0.094835 0.046 Uiso 1 1 calc R U . . .
C24_1 C 0.41117(19) 0.85758(18) 0.15271(17) 0.0367(5) Uani 1 1 d . U . . .
C1_2 C 0.81768(19) 0.17981(17) 0.71440(17) 0.0346(5) Uani 1 1 d . U . . .
O1_2 O 0.81957(14) 0.09043(13) 0.73880(14) 0.0418(4) Uani 1 1 d . U . . .
C2_2 C 0.9044(2) 0.20445(18) 0.72437(18) 0.0378(5) Uani 1 1 d . U . . .
O2_2 O 0.75043(14) 0.24829(13) 0.68152(13) 0.0381(4) Uani 1 1 d . U . . .
C3_2 C 0.9783(2) 0.1318(2) 0.7644(2) 0.0526(8) Uani 1 1 d . U . . .
H3_2 H 0.971982 0.068435 0.788082 0.063 Uiso 1 1 calc R U . . .
O3_2 O 0.46663(13) 0.82278(12) 0.35670(13) 0.0372(4) Uani 1 1 d . U . . .
C4_2 C 1.0606(3) 0.1538(2) 0.7688(3) 0.0681(11) Uani 1 1 d . U . . .
H4_2 H 1.109374 0.105478 0.796225 0.082 Uiso 1 1 calc R U . . .
O4_2 O 0.39115(14) 0.98076(13) 0.30695(13) 0.0391(4) Uani 1 1 d . U . . .
C5_2 C 1.0709(2) 0.2480(2) 0.7323(2) 0.0521(8) Uani 1 1 d . U . . .
H5_2 H 1.127410 0.261964 0.734381 0.062 Uiso 1 1 calc R U . . .
C6_2 C 0.9978(2) 0.32143(18) 0.69292(18) 0.0369(5) Uani 1 1 d . U . . .
C7_2 C 0.9135(2) 0.29949(18) 0.69056(18) 0.0369(5) Uani 1 1 d . U . . .
H7_2 H 0.863036 0.348604 0.666253 0.044 Uiso 1 1 calc R U . . .
N8_2 N 1.01678(17) 0.41446(16) 0.65698(16) 0.0397(5) Uani 1 1 d . U . . .
C9_2 C 0.9550(2) 0.48497(19) 0.6200(2) 0.0430(6) Uani 1 1 d . U . . .
H9_2 H 0.896189 0.475375 0.618102 0.052 Uiso 1 1 calc R U . . .
C10_2 C 0.9718(2) 0.58248(18) 0.57923(18) 0.0384(6) Uani 1 1 d . U . . .
C11_2 C 0.8972(2) 0.65725(19) 0.54399(19) 0.0404(6) Uani 1 1 d . U . . .
H11_2 H 0.838299 0.644735 0.546480 0.048 Uiso 1 1 calc R U . . .
C12_2 C 0.9092(2) 0.75156(19) 0.50462(18) 0.0381(5) Uani 1 1 d . U . . .
C13_2 C 0.9988(2) 0.7684(2) 0.5000(2) 0.0434(6) Uani 1 1 d . U . . .
H13_2 H 1.008244 0.830444 0.473677 0.052 Uiso 1 1 calc R U . . .
C14_2 C 1.0739(2) 0.6931(2) 0.5344(2) 0.0479(7) Uani 1 1 d . U . . .
H14_2 H 1.133295 0.705007 0.531053 0.058 Uiso 1 1 calc R U . . .
C15_2 C 1.0609(2) 0.6005(2) 0.5736(2) 0.0430(6) Uani 1 1 d . U . . .
H15_2 H 1.111615 0.550238 0.596183 0.052 Uiso 1 1 calc R U . . .
C16_2 C 0.8304(2) 0.82974(19) 0.46613(18) 0.0409(6) Uani 1 1 d . U . . .
H16_2 H 0.842583 0.889400 0.432678 0.049 Uiso 1 1 calc R U . . .
N17_2 N 0.74625(17) 0.81767(16) 0.47750(16) 0.0400(5) Uani 1 1 d . U . . .
C18_2 C 0.6719(2) 0.89474(19) 0.43946(18) 0.0401(6) Uani 1 1 d . U . . .
C19_2 C 0.6588(2) 0.9923(2) 0.4359(2) 0.0475(7) Uani 1 1 d . U . . .
H19_2 H 0.701973 1.009471 0.457123 0.057 Uiso 1 1 calc R U . . .
C20_2 C 0.5815(3) 1.0628(2) 0.4008(2) 0.0544(8) Uani 1 1 d . U . . .
H20_2 H 0.572378 1.127292 0.399555 0.065 Uiso 1 1 calc R U . . .
C21_2 C 0.5177(2) 1.0386(2) 0.3677(2) 0.0472(7) Uani 1 1 d . U . . .
H21_2 H 0.467044 1.086750 0.342688 0.057 Uiso 1 1 calc R U . . .
C22_2 C 0.5299(2) 0.94129(18) 0.37200(17) 0.0366(5) Uani 1 1 d . U . . .
C23_2 C 0.6055(2) 0.87046(18) 0.40899(17) 0.0371(5) Uani 1 1 d . U . . .
H23_2 H 0.612146 0.805582 0.413547 0.044 Uiso 1 1 calc R U . . .
C24_2 C 0.45754(19) 0.91283(18) 0.34228(16) 0.0342(5) Uani 1 1 d . U . . .
O1_3 O 0.44707(16) 0.61746(13) 0.37351(14) 0.0462(5) Uani 1 1 d . U . . .
C2_3 C 0.4233(3) 0.5421(2) 0.4155(2) 0.0538(8) Uani 1 1 d . U . . .
C3_3 C 0.3311(4) 0.5423(3) 0.4789(3) 0.0739(12) Uani 1 1 d . U . . .
H3A_3 H 0.300227 0.606821 0.485966 0.111 Uiso 1 1 calc R U . . .
H3B_3 H 0.343586 0.498592 0.535578 0.111 Uiso 1 1 calc R U . . .
H3C_3 H 0.288723 0.521809 0.456913 0.111 Uiso 1 1 calc R U . . .
N4_3 N 0.4822(3) 0.45526(19) 0.4047(3) 0.0709(9) Uani 1 1 d . U . . .
C5_3 C 0.5696(3) 0.4525(3) 0.3384(5) 0.1089(19) Uani 1 1 d . U . . .
H5A_3 H 0.571923 0.412707 0.301444 0.163 Uiso 1 1 calc R U . . .
H5B_3 H 0.625611 0.425614 0.367050 0.163 Uiso 1 1 calc R U . . .
H5C_3 H 0.570036 0.517180 0.302113 0.163 Uiso 1 1 calc R U . . .
C6_3 C 0.4602(4) 0.3631(3) 0.4568(3) 0.0951(17) Uani 1 1 d . U . . .
H6A_3 H 0.506229 0.311492 0.433139 0.143 Uiso 1 1 calc R U . . .
H6B_3 H 0.395160 0.365131 0.453740 0.143 Uiso 1 1 calc R U . . .
H6C_3 H 0.464825 0.351788 0.517906 0.143 Uiso 1 1 calc R U . . .
N1_4 N 0.20764(16) 1.10855(15) 0.23302(14) 0.0350(4) Uani 1 1 d . U . . .
C2_4 C 0.1873(2) 1.1444(2) 0.1502(2) 0.0493(7) Uani 1 1 d . U . . .
H2_4 H 0.209971 1.104299 0.111629 0.059 Uiso 1 1 calc R U . . .
C3_4 C 0.1338(3) 1.2388(2) 0.1204(2) 0.0571(8) Uani 1 1 d . U . . .
H3_4 H 0.122197 1.262186 0.062220 0.069 Uiso 1 1 calc R U . . .
C4_4 C 0.0982(3) 1.2970(2) 0.1771(2) 0.0541(8) Uani 1 1 d . U . . .
H4_4 H 0.060766 1.360261 0.158537 0.065 Uiso 1 1 calc R U . . .
C5_4 C 0.1183(3) 1.2616(2) 0.2620(2) 0.0570(8) Uani 1 1 d . U . . .
H5_4 H 0.095050 1.300045 0.301985 0.068 Uiso 1 1 calc R U . . .
C6_4 C 0.1744(2) 1.1662(2) 0.2865(2) 0.0473(7) Uani 1 1 d . U . . .
H6_4 H 0.189091 1.142138 0.343644 0.057 Uiso 1 1 calc R U . . .

loop_
_atom_site_aniso_label
_atom_site_aniso_U_11
_atom_site_aniso_U_22
_atom_site_aniso_U_33
_atom_site_aniso_U_23
_atom_site_aniso_U_13
_atom_site_aniso_U_12
Cu01 0.03506(16) 0.02615(14) 0.03211(15) -0.00222(11) -0.01070(12) -0.00953(12)
Cu02 0.03683(17) 0.02681(14) 0.03359(16) -0.00139(12) -0.01175(13) -0.00980(12)
C1_1 0.0374(12) 0.0323(11) 0.0356(12) -0.0018(10) -0.0128(10) -0.0140(10)
O1_1 0.0482(11) 0.0313(8) 0.0345(9) -0.0001(7) -0.0063(8) -0.0068(8)
C2_1 0.0364(12) 0.0305(11) 0.0360(12) -0.0014(10) -0.0119(10) -0.0138(10)
O2_1 0.0389(9) 0.0299(8) 0.0323(8) -0.0043(7) -0.0084(7) -0.0062(7)
C3_1 0.0393(13) 0.0295(11) 0.0411(13) -0.0011(10) -0.0155(11) -0.0098(10)
O3_1 0.0459(10) 0.0341(8) 0.0316(8) -0.0041(7) -0.0069(8) -0.0108(8)
C4_1 0.0373(13) 0.0337(12) 0.0452(14) -0.0050(11) -0.0081(11) -0.0064(10)
O4_1 0.0467(10) 0.0340(9) 0.0361(9) -0.0057(7) -0.0099(8) -0.0089(8)
C5_1 0.0421(14) 0.0393(13) 0.0408(14) -0.0039(11) -0.0067(12) -0.0096(11)
C6_1 0.0420(13) 0.0331(11) 0.0374(12) -0.0001(10) -0.0125(11) -0.0120(10)
C7_1 0.0368(12) 0.0310(11) 0.0365(12) -0.0034(10) -0.0110(10) -0.0081(10)
N8_1 0.0452(12) 0.0392(11) 0.0351(11) 0.0002(9) -0.0101(10) -0.0110(10)
C9_1 0.0480(15) 0.0389(13) 0.0404(14) -0.0046(11) -0.0131(12) -0.0089(12)
C10_1 0.0473(15) 0.0415(13) 0.0352(12) -0.0048(11) -0.0113(12) -0.0134(12)
C11_1 0.0473(15) 0.0432(13) 0.0299(11) -0.0033(11) -0.0096(11) -0.0156(12)
C12_1 0.0454(14) 0.0422(13) 0.0332(12) -0.0047(11) -0.0091(11) -0.0154(12)
C13_1 0.0578(17) 0.0452(15) 0.0346(13) -0.0030(12) -0.0120(13) -0.0114(13)
C14_1 0.071(2) 0.0537(17) 0.0348(14) -0.0107(13) -0.0075(15) -0.0072(16)
C15_1 0.0631(19) 0.0436(15) 0.0414(15) -0.0123(13) -0.0093(14) -0.0021(14)
C16_1 0.0515(16) 0.0444(14) 0.0326(12) -0.0054(11) -0.0111(12) -0.0146(13)
N17_1 0.0506(13) 0.0402(11) 0.0345(11) -0.0046(9) -0.0094(10) -0.0135(10)
C18_1 0.0428(14) 0.0370(12) 0.0354(12) -0.0036(10) -0.0118(11) -0.0147(11)
C19_1 0.0509(15) 0.0408(13) 0.0312(12) -0.0034(11) -0.0080(11) -0.0182(12)
C20_1 0.0573(17) 0.0361(13) 0.0357(13) 0.0027(11) -0.0137(12) -0.0172(12)
C21_1 0.0517(15) 0.0332(12) 0.0408(13) -0.0012(11) -0.0134(12) -0.0147(11)
C22_1 0.0420(13) 0.0344(12) 0.0340(12) -0.0022(10) -0.0111(11) -0.0160(11)
C23_1 0.0433(14) 0.0348(12) 0.0352(12) -0.0017(10) -0.0108(11) -0.0138(11)
C24_1 0.0407(13) 0.0365(12) 0.0372(12) -0.0041(10) -0.0129(11) -0.0164(11)
C1_2 0.0383(12) 0.0313(11) 0.0348(12) -0.0071(10) -0.0082(10) -0.0102(10)
O1_2 0.0427(10) 0.0315(8) 0.0545(11) -0.0034(8) -0.0194(9) -0.0134(8)
C2_2 0.0421(13) 0.0340(12) 0.0412(13) -0.0063(10) -0.0143(11) -0.0132(11)
O2_2 0.0403(9) 0.0320(8) 0.0460(10) -0.0048(8) -0.0169(8) -0.0127(7)
C3_2 0.0561(17) 0.0350(13) 0.071(2) -0.0004(13) -0.0327(16) -0.0132(13)
O3_2 0.0389(9) 0.0319(8) 0.0449(10) -0.0070(7) -0.0147(8) -0.0117(7)
C4_2 0.066(2) 0.0399(15) 0.105(3) 0.0047(17) -0.057(2) -0.0136(15)
O4_2 0.0431(10) 0.0329(8) 0.0430(10) 0.0002(8) -0.0184(8) -0.0138(8)
C5_2 0.0503(16) 0.0417(14) 0.073(2) -0.0045(14) -0.0335(16) -0.0150(13)
C6_2 0.0398(13) 0.0338(11) 0.0408(13) -0.0094(10) -0.0125(11) -0.0105(10)
C7_2 0.0398(13) 0.0325(11) 0.0407(13) -0.0065(10) -0.0143(11) -0.0097(10)
N8_2 0.0429(12) 0.0349(10) 0.0473(12) -0.0081(9) -0.0162(10) -0.0140(9)
C9_2 0.0416(14) 0.0376(13) 0.0566(16) -0.0068(12) -0.0185(13) -0.0168(11)
C10_2 0.0414(13) 0.0340(12) 0.0431(13) -0.0073(11) -0.0128(11) -0.0129(11)
C11_2 0.0416(14) 0.0381(13) 0.0465(14) -0.0053(11) -0.0157(12) -0.0165(11)
C12_2 0.0418(13) 0.0366(12) 0.0389(13) -0.0056(10) -0.0122(11) -0.0145(11)
C13_2 0.0447(14) 0.0388(13) 0.0494(15) -0.0038(12) -0.0122(12) -0.0194(12)
C14_2 0.0417(14) 0.0441(14) 0.0624(18) -0.0048(13) -0.0171(14) -0.0201(12)
C15_2 0.0421(14) 0.0381(13) 0.0520(15) -0.0060(12) -0.0176(13) -0.0131(11)
C16_2 0.0496(15) 0.0360(12) 0.0418(13) -0.0018(11) -0.0170(12) -0.0188(11)
N17_2 0.0433(12) 0.0366(11) 0.0437(12) -0.0051(9) -0.0176(10) -0.0127(9)
C18_2 0.0457(14) 0.0358(12) 0.0412(13) -0.0020(11) -0.0166(12) -0.0148(11)
C19_2 0.0551(17) 0.0387(13) 0.0589(17) -0.0102(13) -0.0258(15) -0.0157(12)
C20_2 0.069(2) 0.0342(13) 0.070(2) -0.0066(13) -0.0333(18) -0.0162(14)
C21_2 0.0563(17) 0.0339(12) 0.0561(17) -0.0016(12) -0.0276(15) -0.0140(12)
C22_2 0.0432(13) 0.0336(11) 0.0359(12) -0.0034(10) -0.0127(11) -0.0149(11)
C23_2 0.0433(14) 0.0313(11) 0.0389(13) -0.0033(10) -0.0122(11) -0.0147(10)
C24_2 0.0398(13) 0.0323(11) 0.0314(11) -0.0037(9) -0.0088(10) -0.0133(10)
O1_3 0.0554(12) 0.0323(9) 0.0508(11) -0.0060(8) -0.0211(10) -0.0066(9)
C2_3 0.085(2) 0.0333(13) 0.0513(16) -0.0024(12) -0.0387(17) -0.0135(14)
C3_3 0.111(3) 0.0535(19) 0.058(2) -0.0140(17) 0.003(2) -0.037(2)
N4_3 0.090(2) 0.0364(13) 0.101(2) -0.0146(14) -0.061(2) -0.0032(14)
C5_3 0.056(2) 0.058(2) 0.218(6) -0.044(3) -0.044(3) 0.0023(18)
C6_3 0.158(5) 0.0380(16) 0.112(3) 0.0012(19) -0.094(3) -0.019(2)
N1_4 0.0358(11) 0.0312(10) 0.0359(10) -0.0033(8) -0.0087(9) -0.0096(8)
C2_4 0.0511(16) 0.0449(15) 0.0443(15) -0.0022(12) -0.0144(13) -0.0072(13)
C3_4 0.064(2) 0.0499(17) 0.0463(16) 0.0052(14) -0.0201(15) -0.0094(15)
C4_4 0.0603(19) 0.0340(13) 0.0595(19) 0.0030(13) -0.0191(16) -0.0096(13)
C5_4 0.077(2) 0.0357(14) 0.0570(18) -0.0105(13) -0.0213(18) -0.0072(15)
C6_4 0.0622(18) 0.0351(13) 0.0456(15) -0.0058(12) -0.0205(14) -0.0101(13)

loop_
_atom_type_symbol
_atom_type_description
_atom_type_scat_dispersion_real
_atom_type_scat_dispersion_imag
_atom_type_scat_source
C C 0.0033 0.0016 'International Tables Vol C Tables 4.2.6.8 and 6.1.1.4'
H H 0.0000 0.0000 'International Tables Vol C Tables 4.2.6.8 and 6.1.1.4'
N N 0.0061 0.0033 'International Tables Vol C Tables 4.2.6.8 and 6.1.1.4'
O O 0.0106 0.0060 'International Tables Vol C Tables 4.2.6.8 and 6.1.1.4'
Cu Cu 0.3201 1.2651 'International Tables Vol C Tables 4.2.6.8 and 6.1.1.4'

loop_
_geom_angle_atom_site_label_1
_geom_angle_atom_site_label_2
_geom_angle_atom_site_label_3
_geom_angle
_geom_angle_site_symmetry_1
_geom_angle_site_symmetry_3
_geom_angle_publ_flag
O3_1 Cu01 O3_2 90.80(8) . . ?
O3_1 Cu01 O2_1 170.51(7) . 2_666 ?
O3_2 Cu01 O2_1 87.97(8) . 2_666 ?
O3_1 Cu01 O2_2 90.21(8) . 2_666 ?
O3_2 Cu01 O2_2 165.68(8) . 2_666 ?
O2_1 Cu01 O2_2 88.69(8) 2_666 2_666 ?
O3_1 Cu01 O1_3 89.47(9) . . ?
O3_2 Cu01 O1_3 97.12(8) . . ?
O2_1 Cu01 O1_3 100.01(8) 2_666 . ?
O2_2 Cu01 O1_3 97.18(8) 2_666 . ?
O3_1 Cu01 Cu02 83.31(7) . . ?
O3_2 Cu01 Cu02 83.18(6) . . ?
O2_1 Cu01 Cu02 87.20(6) 2_666 . ?
O2_2 Cu01 Cu02 82.75(6) 2_666 . ?
O1_3 Cu01 Cu02 172.78(6) . . ?
O4_2 Cu02 O1_2 169.95(7) . 2_666 ?
O4_2 Cu02 O4_1 92.20(9) . . ?
O1_2 Cu02 O4_1 88.29(9) 2_666 . ?
O4_2 Cu02 O1_1 88.19(9) . 2_666 ?
O1_2 Cu02 O1_1 88.76(9) 2_666 2_666 ?
O4_1 Cu02 O1_1 165.04(8) . 2_666 ?
O4_2 Cu02 N1_4 95.54(8) . . ?
O1_2 Cu02 N1_4 94.35(8) 2_666 . ?
O4_1 Cu02 N1_4 97.48(9) . . ?
O1_1 Cu02 N1_4 97.37(9) 2_666 . ?
O4_2 Cu02 Cu01 84.86(6) . . ?
O1_2 Cu02 Cu01 85.20(6) 2_666 . ?
O4_1 Cu02 Cu01 84.50(6) . . ?
O1_1 Cu02 Cu01 80.64(7) 2_666 . ?
N1_4 Cu02 Cu01 177.96(6) . . ?
O2_1 C1_1 O1_1 125.1(2) . . ?
O2_1 C1_1 C2_1 118.4(2) . . ?
O1_1 C1_1 C2_1 116.5(2) . . ?
C1_1 O1_1 Cu02 127.42(18) . 2_666 ?
C3_1 C2_1 C7_1 119.5(2) . . ?
C3_1 C2_1 C1_1 119.0(2) . . ?
C7_1 C2_1 C1_1 121.4(2) . . ?
C1_1 O2_1 Cu01 119.51(16) . 2_666 ?
C4_1 C3_1 C2_1 120.2(2) . . ?
C4_1 C3_1 H3_1 119.9 . . ?
C2_1 C3_1 H3_1 119.9 . . ?
C24_1 O3_1 Cu01 123.93(18) . . ?
C3_1 C4_1 C5_1 120.4(3) . . ?
C3_1 C4_1 H4_1 119.8 . . ?
C5_1 C4_1 H4_1 119.8 . . ?
C24_1 O4_1 Cu02 122.45(17) . . ?
C4_1 C5_1 C6_1 120.3(3) . . ?
C4_1 C5_1 H5_1 119.9 . . ?
C6_1 C5_1 H5_1 119.9 . . ?
C7_1 C6_1 C5_1 119.2(2) . . ?
C7_1 C6_1 N8_1 116.2(2) . . ?
C5_1 C6_1 N8_1 124.6(3) . . ?
C6_1 C7_1 C2_1 120.4(2) . . ?
C6_1 C7_1 H7_1 119.8 . . ?
C2_1 C7_1 H7_1 119.8 . . ?
C9_1 N8_1 C6_1 119.7(2) . . ?
N8_1 C9_1 C10_1 121.8(3) . . ?
N8_1 C9_1 H9_1 119.1 . . ?
C10_1 C9_1 H9_1 119.1 . . ?
C15_1 C10_1 C11_1 119.1(2) . . ?
C15_1 C10_1 C9_1 120.1(3) . . ?
C11_1 C10_1 C9_1 120.8(3) . . ?
C12_1 C11_1 C10_1 121.2(3) . . ?
C12_1 C11_1 H11_1 119.4 . . ?
C10_1 C11_1 H11_1 119.4 . . ?
C11_1 C12_1 C13_1 118.9(3) . . ?
C11_1 C12_1 C16_1 119.0(3) . . ?
C13_1 C12_1 C16_1 122.1(2) . . ?
C14_1 C13_1 C12_1 120.1(3) . . ?
C14_1 C13_1 H13_1 119.9 . . ?
C12_1 C13_1 H13_1 119.9 . . ?
C13_1 C14_1 C15_1 120.7(3) . . ?
C13_1 C14_1 H14_1 119.7 . . ?
C15_1 C14_1 H14_1 119.7 . . ?
C10_1 C15_1 C14_1 119.9(3) . . ?
C10_1 C15_1 H15_1 120.0 . . ?
C14_1 C15_1 H15_1 120.0 . . ?
N17_1 C16_1 C12_1 123.4(3) . . ?
N17_1 C16_1 H16_1 118.3 . . ?
C12_1 C16_1 H16_1 118.3 . . ?
C16_1 N17_1 C18_1 120.3(2) . . ?
C23_1 C18_1 C19_1 118.6(3) . . ?
C23_1 C18_1 N17_1 124.1(2) . . ?
C19_1 C18_1 N17_1 117.3(2) . . ?
C20_1 C19_1 C18_1 120.7(3) . . ?
C20_1 C19_1 H19_1 119.7 . . ?
C18_1 C19_1 H19_1 119.7 . . ?
C19_1 C20_1 C21_1 120.6(2) . . ?
C19_1 C20_1 H20_1 119.7 . . ?
C21_1 C20_1 H20_1 119.7 . . ?
C20_1 C21_1 C22_1 119.5(3) . . ?
C20_1 C21_1 H21_1 120.2 . . ?
C22_1 C21_1 H21_1 120.2 . . ?
C23_1 C22_1 C21_1 120.0(3) . . ?
C23_1 C22_1 C24_1 119.9(2) . . ?
C21_1 C22_1 C24_1 120.1(2) . . ?
C22_1 C23_1 C18_1 120.7(2) . . ?
C22_1 C23_1 H23_1 119.7 . . ?
C18_1 C23_1 H23_1 119.7 . . ?
O4_1 C24_1 O3_1 125.8(3) . . ?
O4_1 C24_1 C22_1 117.5(2) . . ?
O3_1 C24_1 C22_1 116.7(2) . . ?
O2_2 C1_2 O1_2 125.7(2) . . ?
O2_2 C1_2 C2_2 118.2(2) . . ?
O1_2 C1_2 C2_2 116.2(2) . . ?
C1_2 O1_2 Cu02 122.16(17) . 2_666 ?
C7_2 C2_2 C3_2 119.7(2) . . ?
C7_2 C2_2 C1_2 120.1(2) . . ?
C3_2 C2_2 C1_2 120.2(2) . . ?
C1_2 O2_2 Cu01 124.07(16) . 2_666 ?
C4_2 C3_2 C2_2 120.0(3) . . ?
C4_2 C3_2 H3_2 120.0 . . ?
C2_2 C3_2 H3_2 120.0 . . ?
C24_2 O3_2 Cu01 123.37(17) . . ?
C3_2 C4_2 C5_2 120.2(3) . . ?
C3_2 C4_2 H4_2 119.9 . . ?
C5_2 C4_2 H4_2 119.9 . . ?
C24_2 O4_2 Cu02 122.60(16) . . ?
C6_2 C5_2 C4_2 120.6(3) . . ?
C6_2 C5_2 H5_2 119.7 . . ?
C4_2 C5_2 H5_2 119.7 . . ?
C5_2 C6_2 C7_2 119.1(2) . . ?
C5_2 C6_2 N8_2 115.8(2) . . ?
C7_2 C6_2 N8_2 125.1(2) . . ?
C2_2 C7_2 C6_2 120.4(2) . . ?
C2_2 C7_2 H7_2 119.8 . . ?
C6_2 C7_2 H7_2 119.8 . . ?
C9_2 N8_2 C6_2 120.2(2) . . ?
N8_2 C9_2 C10_2 122.6(2) . . ?
N8_2 C9_2 H9_2 118.7 . . ?
C10_2 C9_2 H9_2 118.7 . . ?
C11_2 C10_2 C15_2 119.7(2) . . ?
C11_2 C10_2 C9_2 118.4(2) . . ?
C15_2 C10_2 C9_2 121.8(2) . . ?
C10_2 C11_2 C12_2 120.8(2) . . ?
C10_2 C11_2 H11_2 119.6 . . ?
C12_2 C11_2 H11_2 119.6 . . ?
C13_2 C12_2 C11_2 118.7(2) . . ?
C13_2 C12_2 C16_2 120.9(2) . . ?
C11_2 C12_2 C16_2 120.4(2) . . ?
C14_2 C13_2 C12_2 120.4(2) . . ?
C14_2 C13_2 H13_2 119.8 . . ?
C12_2 C13_2 H13_2 119.8 . . ?
C15_2 C14_2 C13_2 120.4(3) . . ?
C15_2 C14_2 H14_2 119.8 . . ?
C13_2 C14_2 H14_2 119.8 . . ?
C14_2 C15_2 C10_2 120.1(3) . . ?
C14_2 C15_2 H15_2 120.0 . . ?
C10_2 C15_2 H15_2 120.0 . . ?
N17_2 C16_2 C12_2 121.2(2) . . ?
N17_2 C16_2 H16_2 119.4 . . ?
C12_2 C16_2 H16_2 119.4 . . ?
C16_2 N17_2 C18_2 119.7(2) . . ?
C23_2 C18_2 C19_2 119.1(2) . . ?
C23_2 C18_2 N17_2 117.2(2) . . ?
C19_2 C18_2 N17_2 123.5(2) . . ?
C20_2 C19_2 C18_2 119.8(3) . . ?
C20_2 C19_2 H19_2 120.1 . . ?
C18_2 C19_2 H19_2 120.1 . . ?
C21_2 C20_2 C19_2 120.8(3) . . ?
C21_2 C20_2 H20_2 119.6 . . ?
C19_2 C20_2 H20_2 119.6 . . ?
C20_2 C21_2 C22_2 119.5(3) . . ?
C20_2 C21_2 H21_2 120.2 . . ?
C22_2 C21_2 H21_2 120.2 . . ?
C23_2 C22_2 C21_2 119.8(2) . . ?
C23_2 C22_2 C24_2 119.8(2) . . ?
C21_2 C22_2 C24_2 120.3(2) . . ?
C22_2 C23_2 C18_2 120.9(2) . . ?
C22_2 C23_2 H23_2 119.5 . . ?
C18_2 C23_2 H23_2 119.5 . . ?
O4_2 C24_2 O3_2 125.6(2) . . ?
O4_2 C24_2 C22_2 117.1(2) . . ?
O3_2 C24_2 C22_2 117.2(2) . . ?
C2_3 O1_3 Cu01 134.1(2) . . ?
O1_3 C2_3 N4_3 120.8(4) . . ?
O1_3 C2_3 C3_3 121.5(3) . . ?
N4_3 C2_3 C3_3 117.7(3) . . ?
C2_3 C3_3 H3A_3 109.5 . . ?
C2_3 C3_3 H3B_3 109.5 . . ?
H3A_3 C3_3 H3B_3 109.5 . . ?
C2_3 C3_3 H3C_3 109.5 . . ?
H3A_3 C3_3 H3C_3 109.5 . . ?
H3B_3 C3_3 H3C_3 109.5 . . ?
C2_3 N4_3 C5_3 119.4(3) . . ?
C2_3 N4_3 C6_3 123.0(4) . . ?
C5_3 N4_3 C6_3 117.6(4) . . ?
N4_3 C5_3 H5A_3 109.5 . . ?
N4_3 C5_3 H5B_3 109.5 . . ?
H5A_3 C5_3 H5B_3 109.5 . . ?
N4_3 C5_3 H5C_3 109.5 . . ?
H5A_3 C5_3 H5C_3 109.5 . . ?
H5B_3 C5_3 H5C_3 109.5 . . ?
N4_3 C6_3 H6A_3 109.5 . . ?
N4_3 C6_3 H6B_3 109.5 . . ?
H6A_3 C6_3 H6B_3 109.5 . . ?
N4_3 C6_3 H6C_3 109.5 . . ?
H6A_3 C6_3 H6C_3 109.5 . . ?
H6B_3 C6_3 H6C_3 109.5 . . ?
C6_4 N1_4 C2_4 117.9(2) . . ?
C6_4 N1_4 Cu02 121.77(18) . . ?
C2_4 N1_4 Cu02 120.1(2) . . ?
N1_4 C2_4 C3_4 122.2(3) . . ?
N1_4 C2_4 H2_4 118.9 . . ?
C3_4 C2_4 H2_4 118.9 . . ?
C4_4 C3_4 C2_4 119.3(3) . . ?
C4_4 C3_4 H3_4 120.4 . . ?
C2_4 C3_4 H3_4 120.4 . . ?
C3_4 C4_4 C5_4 119.3(3) . . ?
C3_4 C4_4 H4_4 120.4 . . ?
C5_4 C4_4 H4_4 120.4 . . ?
C4_4 C5_4 C6_4 118.0(3) . . ?
C4_4 C5_4 H5_4 121.0 . . ?
C6_4 C5_4 H5_4 121.0 . . ?
N1_4 C6_4 C5_4 123.3(3) . . ?
N1_4 C6_4 H6_4 118.3 . . ?
C5_4 C6_4 H6_4 118.3 . . ?

loop_
_geom_bond_atom_site_label_1
_geom_bond_atom_site_label_2
_geom_bond_distance
_geom_bond_site_symmetry_2
_geom_bond_publ_flag
Cu01 O3_1 1.9522(19) . ?
Cu01 O3_2 1.9720(18) . ?
Cu01 O2_1 1.9734(19) 2_666 ?
Cu01 O2_2 1.9779(18) 2_666 ?
Cu01 O1_3 2.177(2) . ?
Cu01 Cu02 2.6599(11) . ?
Cu02 O4_2 1.9511(18) . ?
Cu02 O1_2 1.9549(19) 2_666 ?
Cu02 O4_1 1.961(2) . ?
Cu02 O1_1 1.968(2) 2_666 ?
Cu02 N1_4 2.159(2) . ?
C1_1 O2_1 1.261(3) . ?
C1_1 O1_1 1.268(3) . ?
C1_1 C2_1 1.493(4) . ?
C2_1 C3_1 1.386(4) . ?
C2_1 C7_1 1.400(3) . ?
C3_1 C4_1 1.381(4) . ?
C3_1 H3_1 0.9300 . ?
O3_1 C24_1 1.269(3) . ?
C4_1 C5_1 1.385(4) . ?
C4_1 H4_1 0.9300 . ?
O4_1 C24_1 1.253(3) . ?
C5_1 C6_1 1.394(4) . ?
C5_1 H5_1 0.9300 . ?
C6_1 C7_1 1.390(4) . ?
C6_1 N8_1 1.423(3) . ?
C7_1 H7_1 0.9300 . ?
N8_1 C9_1 1.262(4) . ?
C9_1 C10_1 1.475(4) . ?
C9_1 H9_1 0.9300 . ?
C10_1 C15_1 1.388(4) . ?
C10_1 C11_1 1.395(4) . ?
C11_1 C12_1 1.392(3) . ?
C11_1 H11_1 0.9300 . ?
C12_1 C13_1 1.401(4) . ?
C12_1 C16_1 1.450(4) . ?
C13_1 C14_1 1.375(5) . ?
C13_1 H13_1 0.9300 . ?
C14_1 C15_1 1.398(4) . ?
C14_1 H14_1 0.9300 . ?
C15_1 H15_1 0.9300 . ?
C16_1 N17_1 1.270(3) . ?
C16_1 H16_1 0.9300 . ?
N17_1 C18_1 1.412(4) . ?
C18_1 C23_1 1.399(4) . ?
C18_1 C19_1 1.401(3) . ?
C19_1 C20_1 1.381(4) . ?
C19_1 H19_1 0.9300 . ?
C20_1 C21_1 1.382(4) . ?
C20_1 H20_1 0.9300 . ?
C21_1 C22_1 1.401(3) . ?
C21_1 H21_1 0.9300 . ?
C22_1 C23_1 1.384(4) . ?
C22_1 C24_1 1.501(4) . ?
C23_1 H23_1 0.9300 . ?
C1_2 O2_2 1.261(3) . ?
C1_2 O1_2 1.266(3) . ?
C1_2 C2_2 1.496(3) . ?
C2_2 C7_2 1.392(3) . ?
C2_2 C3_2 1.394(4) . ?
C3_2 C4_2 1.376(4) . ?
C3_2 H3_2 0.9300 . ?
O3_2 C24_2 1.267(3) . ?
C4_2 C5_2 1.387(4) . ?
C4_2 H4_2 0.9300 . ?
O4_2 C24_2 1.264(3) . ?
C5_2 C6_2 1.387(4) . ?
C5_2 H5_2 0.9300 . ?
C6_2 C7_2 1.393(3) . ?
C6_2 N8_2 1.418(3) . ?
C7_2 H7_2 0.9300 . ?
N8_2 C9_2 1.251(4) . ?
C9_2 C10_2 1.471(3) . ?
C9_2 H9_2 0.9300 . ?
C10_2 C11_2 1.385(4) . ?
C10_2 C15_2 1.392(4) . ?
C11_2 C12_2 1.401(3) . ?
C11_2 H11_2 0.9300 . ?
C12_2 C13_2 1.397(4) . ?
C12_2 C16_2 1.464(4) . ?
C13_2 C14_2 1.386(4) . ?
C13_2 H13_2 0.9300 . ?
C14_2 C15_2 1.383(4) . ?
C14_2 H14_2 0.9300 . ?
C15_2 H15_2 0.9300 . ?
C16_2 N17_2 1.263(3) . ?
C16_2 H16_2 0.9300 . ?
N17_2 C18_2 1.413(3) . ?
C18_2 C23_2 1.388(4) . ?
C18_2 C19_2 1.402(4) . ?
C19_2 C20_2 1.384(4) . ?
C19_2 H19_2 0.9300 . ?
C20_2 C21_2 1.383(4) . ?
C20_2 H20_2 0.9300 . ?
C21_2 C22_2 1.399(4) . ?
C21_2 H21_2 0.9300 . ?
C22_2 C23_2 1.381(4) . ?
C22_2 C24_2 1.497(3) . ?
C23_2 H23_2 0.9300 . ?
O1_3 C2_3 1.223(4) . ?
C2_3 N4_3 1.351(4) . ?
C2_3 C3_3 1.459(6) . ?
C3_3 H3A_3 0.9600 . ?
C3_3 H3B_3 0.9600 . ?
C3_3 H3C_3 0.9600 . ?
N4_3 C5_3 1.431(7) . ?
N4_3 C6_3 1.455(5) . ?
C5_3 H5A_3 0.9600 . ?
C5_3 H5B_3 0.9600 . ?
C5_3 H5C_3 0.9600 . ?
C6_3 H6A_3 0.9600 . ?
C6_3 H6B_3 0.9600 . ?
C6_3 H6C_3 0.9600 . ?
N1_4 C6_4 1.312(4) . ?
N1_4 C2_4 1.342(4) . ?
C2_4 C3_4 1.381(4) . ?
C2_4 H2_4 0.9300 . ?
C3_4 C4_4 1.358(5) . ?
C3_4 H3_4 0.9300 . ?
C4_4 C5_4 1.371(5) . ?
C4_4 H4_4 0.9300 . ?
C5_4 C6_4 1.394(4) . ?
C5_4 H5_4 0.9300 . ?
C6_4 H6_4 0.9300 . ?

loop_
_platon_squeeze_void_nr
_platon_squeeze_void_average_x
_platon_squeeze_void_average_y
_platon_squeeze_void_average_z
_platon_squeeze_void_volume
_platon_squeeze_void_count_electrons
_platon_squeeze_void_content
1 -0.011 0.008 0.000 1181 253 ' '
